data_7105074
loop_
_publ_author_name
'Sujing Wang'
'Zhiyong Wang'
'Xiaoqi Zheng'

_publ_section_title
;
 Facile synthesis of sulfonyl amidines via carbon--nitrogen bond
 formation mediated by FeCl3
;
_journal_name_full 'Chem. Commun.'
_journal_page_first 7372
_journal_page_last 7374
_journal_paper_doi 10.1039/b910009a
_journal_year 2009
_chemical_formula_moiety 'C11 H15 N3 O4 S'
_chemical_formula_sum 'C11 H15 N3 O4 S'
_chemical_formula_weight 285.32
_chemical_name_common P-NO2-C6H4SO2NCHN(C2H5)2
_chemical_name_systematic
;
?
;
_space_group_IT_number 2
_symmetry_cell_setting triclinic
_symmetry_space_group_name_Hall '-P 1'
_symmetry_space_group_name_H-M 'P -1'
_atom_sites_solution_hydrogens geom
_atom_sites_solution_primary direct
_atom_sites_solution_secondary difmap
_audit_creation_method SHELXL-97
_cell_angle_alpha 115.154(5)
_cell_angle_beta 102.366(5)
_cell_angle_gamma 92.033(5)
_cell_formula_units_Z 2
_cell_length_a 6.366(5)
_cell_length_b 10.293(5)
_cell_length_c 12.008(5)
_cell_measurement_reflns_used 4692
_cell_measurement_temperature 291
_cell_measurement_theta_max 62.5761
_cell_measurement_theta_min 4.7621
_cell_volume 688.5(7)
_computing_cell_refinement 'CrysAlisPro (Oxford Diffraction Ltd.)'
_computing_data_collection 'CrysAlisPro (Oxford Diffraction Ltd.)'
_computing_data_reduction 'CrysAlisPro (Oxford Diffraction Ltd.)'
_computing_structure_refinement 'SHELXL-97 (Sheldrick, 1997)'
_computing_structure_solution 'SHELXS-97 (Sheldrick, 1990)'
_diffrn_ambient_temperature 291
_diffrn_detector_area_resol_mean 15.9149
_diffrn_measured_fraction_theta_full 0.972
_diffrn_measured_fraction_theta_max 0.972
_diffrn_measurement_device_type 'Gemini S Ultra'
_diffrn_measurement_method '\w scan'
_diffrn_radiation_monochromator mirror
_diffrn_radiation_source 'Ultra (Cu) X-ray Source'
_diffrn_radiation_type CuK\a
_diffrn_radiation_wavelength 1.54184
_diffrn_reflns_av_R_equivalents 0.0152
_diffrn_reflns_av_sigmaI/netI 0.0148
_diffrn_reflns_limit_h_max 7
_diffrn_reflns_limit_h_min -6
_diffrn_reflns_limit_k_max 11
_diffrn_reflns_limit_k_min -11
_diffrn_reflns_limit_l_max 13
_diffrn_reflns_limit_l_min -13
_diffrn_reflns_number 5886
_diffrn_reflns_theta_full 62.61
_diffrn_reflns_theta_max 62.61
_diffrn_reflns_theta_min 4.78
_exptl_absorpt_coefficient_mu 2.238
_exptl_absorpt_correction_T_max 0.6388
_exptl_absorpt_correction_T_min 0.4835
_exptl_absorpt_correction_type multi-scan
_exptl_absorpt_process_details
;
CrysAlis RED, Oxford Diffraction Ltd.,
Version 1.171.32.15 (release 10-01-2008 CrysAlis171 .NET)
Empirical absorption correction using spherical harmonics,
implemented in SCALE3 ABSPACK scaling algorithm.
;
_exptl_crystal_colour yellow
_exptl_crystal_density_diffrn 1.376
_exptl_crystal_density_method 'not measured'
_exptl_crystal_description needle
_exptl_crystal_F_000 300
_exptl_crystal_size_max 0.38
_exptl_crystal_size_mid 0.26
_exptl_crystal_size_min 0.22
_refine_diff_density_max 0.191
_refine_diff_density_min -0.235
_refine_diff_density_rms 0.032
_refine_ls_extinction_method none
_refine_ls_goodness_of_fit_ref 1.083
_refine_ls_hydrogen_treatment mixed
_refine_ls_matrix_type full
_refine_ls_number_parameters 210
_refine_ls_number_reflns 2137
_refine_ls_number_restraints 0
_refine_ls_restrained_S_all 1.083
_refine_ls_R_factor_all 0.0375
_refine_ls_R_factor_gt 0.0351
_refine_ls_shift/su_max 0.000
_refine_ls_shift/su_mean 0.000
_refine_ls_structure_factor_coef Fsqd
_refine_ls_weighting_details 'calc w=1/[\s^2^(Fo^2^)+(0.0638P)^2^+0.1033P] where P=(Fo^2^+2Fc^2^)/3'
_refine_ls_weighting_scheme calc
_refine_ls_wR_factor_gt 0.1011
_refine_ls_wR_factor_ref 0.1028
_reflns_number_gt 1976
_reflns_number_total 2137
_reflns_threshold_expression >2sigma(I)
_cod_data_source_file b910009a.txt
_cod_data_source_block 081124-cu
_cod_original_sg_symbol_H-M P-1
_cod_database_code 7105074

loop_
_symmetry_equiv_pos_as_xyz
'x, y, z'
'-x, -y, -z'

loop_
_atom_site_label
_atom_site_type_symbol
_atom_site_fract_x
_atom_site_fract_y
_atom_site_fract_z
_atom_site_U_iso_or_equiv
_atom_site_adp_type
_atom_site_occupancy
_atom_site_symmetry_multiplicity
_atom_site_calc_flag
_atom_site_refinement_flags
_atom_site_disorder_assembly
_atom_site_disorder_group
S1 S 0.21423(7) 0.21426(5) -0.00795(4) 0.05396(19) Uani 1 1 d . . .
O4 O 0.3110(2) 0.09361(15) -0.08237(12) 0.0683(4) Uani 1 1 d . . .
O3 O 0.0379(2) 0.25925(16) -0.07239(13) 0.0696(4) Uani 1 1 d . . .
N2 N 0.1394(2) 0.19529(15) 0.10488(14) 0.0531(4) Uani 1 1 d . . .
N3 N 0.2204(3) 0.09944(16) 0.24810(14) 0.0551(4) Uani 1 1 d . . .
C7 C 0.2461(3) 0.11199(18) 0.14804(16) 0.0516(4) Uani 1 1 d . . .
O1 O 0.8696(3) 0.83484(18) 0.36023(19) 0.0979(6) Uani 1 1 d . . .
O2 O 1.1057(3) 0.6896(2) 0.32815(17) 0.0923(5) Uani 1 1 d . . .
N1 N 0.9197(3) 0.71428(19) 0.31138(16) 0.0685(4) Uani 1 1 d . . .
C2 C 0.5352(3) 0.6197(2) 0.20057(19) 0.0599(5) Uani 1 1 d . . .
C5 C 0.6377(3) 0.3391(2) 0.10505(18) 0.0570(4) Uani 1 1 d . . .
C1 C 0.7458(3) 0.5925(2) 0.22816(16) 0.0548(4) Uani 1 1 d . . .
C6 C 0.7998(3) 0.4543(2) 0.18054(19) 0.0590(5) Uani 1 1 d . . .
C10 C 0.3517(4) 0.0098(2) 0.2946(2) 0.0696(5) Uani 1 1 d . . .
C9 C 0.0669(4) 0.1765(3) 0.3177(2) 0.0772(6) Uani 1 1 d . . .
C4 C 0.4243(3) 0.36446(18) 0.07842(16) 0.0492(4) Uani 1 1 d . . .
C3 C 0.3726(3) 0.5044(2) 0.12413(19) 0.0562(4) Uani 1 1 d . . .
C8 C 0.1551(6) 0.3299(3) 0.4091(3) 0.1115(11) Uani 1 1 d . . .
H8A H 0.2753 0.3325 0.4742 0.167 Uiso 1 1 calc R . .
H8B H 0.0436 0.3768 0.4472 0.167 Uiso 1 1 calc R . .
H8C H 0.2032 0.3793 0.3649 0.167 Uiso 1 1 calc R . .
C11 C 0.5343(4) 0.0977(4) 0.4076(3) 0.0990(8) Uani 1 1 d . . .
H11A H 0.6176 0.1623 0.3893 0.149 Uiso 1 1 calc R . .
H11B H 0.6258 0.0345 0.4277 0.149 Uiso 1 1 calc R . .
H11C H 0.4771 0.1531 0.4788 0.149 Uiso 1 1 calc R . .
H7 H 0.351(3) 0.054(2) 0.1046(19) 0.062(5) Uiso 1 1 d . . .
H3 H 0.234(4) 0.521(2) 0.105(2) 0.068(6) Uiso 1 1 d . . .
H6 H 0.944(4) 0.443(3) 0.196(2) 0.074(6) Uiso 1 1 d . . .
H5 H 0.674(4) 0.245(3) 0.074(2) 0.074(6) Uiso 1 1 d . . .
H2 H 0.503(4) 0.719(3) 0.232(2) 0.076(6) Uiso 1 1 d . . .
H9B H -0.067(4) 0.168(2) 0.251(2) 0.074(6) Uiso 1 1 d . . .
H10A H 0.405(4) -0.059(3) 0.222(3) 0.098(8) Uiso 1 1 d . . .
H10B H 0.256(4) -0.045(3) 0.315(2) 0.086(7) Uiso 1 1 d . . .
H9A H 0.019(4) 0.115(3) 0.364(3) 0.102(8) Uiso 1 1 d . . .

loop_
_atom_site_aniso_label
_atom_site_aniso_U_11
_atom_site_aniso_U_22
_atom_site_aniso_U_33
_atom_site_aniso_U_23
_atom_site_aniso_U_13
_atom_site_aniso_U_12
S1 0.0554(3) 0.0551(3) 0.0487(3) 0.0220(2) 0.01096(19) 0.00225(19)
O4 0.0770(9) 0.0602(8) 0.0563(7) 0.0127(6) 0.0236(6) 0.0027(6)
O3 0.0613(8) 0.0828(9) 0.0644(8) 0.0404(7) 0.0006(6) 0.0004(7)
N2 0.0526(8) 0.0515(8) 0.0583(9) 0.0260(7) 0.0167(6) 0.0074(6)
N3 0.0614(9) 0.0513(8) 0.0553(8) 0.0255(7) 0.0163(7) 0.0079(7)
C7 0.0541(9) 0.0433(9) 0.0514(10) 0.0160(7) 0.0128(8) 0.0020(7)
O1 0.1038(13) 0.0604(10) 0.0993(12) 0.0068(9) 0.0300(10) -0.0065(8)
O2 0.0646(10) 0.0917(12) 0.0900(11) 0.0224(9) 0.0002(8) -0.0083(8)
N1 0.0752(12) 0.0631(11) 0.0583(9) 0.0191(8) 0.0180(8) -0.0037(8)
C2 0.0678(12) 0.0490(10) 0.0688(12) 0.0267(9) 0.0271(9) 0.0125(9)
C5 0.0568(10) 0.0510(10) 0.0635(11) 0.0255(9) 0.0148(8) 0.0119(8)
C1 0.0591(10) 0.0543(10) 0.0496(9) 0.0217(8) 0.0148(8) 0.0008(8)
C6 0.0505(10) 0.0621(11) 0.0642(11) 0.0287(9) 0.0120(8) 0.0095(8)
C10 0.0828(14) 0.0658(12) 0.0706(13) 0.0394(11) 0.0196(11) 0.0157(11)
C9 0.0846(15) 0.0915(16) 0.0751(14) 0.0450(13) 0.0388(13) 0.0292(13)
C4 0.0524(9) 0.0520(9) 0.0480(9) 0.0257(8) 0.0147(7) 0.0064(7)
C3 0.0537(10) 0.0571(10) 0.0657(11) 0.0321(9) 0.0193(8) 0.0126(8)
C8 0.163(3) 0.0922(19) 0.0749(16) 0.0257(14) 0.0403(18) 0.058(2)
C11 0.0769(15) 0.112(2) 0.108(2) 0.0578(17) 0.0026(14) 0.0194(14)

loop_
_atom_type_symbol
_atom_type_description
_atom_type_scat_dispersion_real
_atom_type_scat_dispersion_imag
_atom_type_scat_source
C C 0.0181 0.0091 'International Tables Vol C Tables 4.2.6.8 and 6.1.1.4'
H H 0.0000 0.0000 'International Tables Vol C Tables 4.2.6.8 and 6.1.1.4'
N N 0.0311 0.0180 'International Tables Vol C Tables 4.2.6.8 and 6.1.1.4'
O O 0.0492 0.0322 'International Tables Vol C Tables 4.2.6.8 and 6.1.1.4'
S S 0.3331 0.5567 'International Tables Vol C Tables 4.2.6.8 and 6.1.1.4'

loop_
_geom_angle_atom_site_label_1
_geom_angle_atom_site_label_2
_geom_angle_atom_site_label_3
_geom_angle
_geom_angle_site_symmetry_1
_geom_angle_site_symmetry_3
_geom_angle_publ_flag
O3 S1 O4 118.48(9) . . ?
O3 S1 N2 107.40(9) . . ?
O4 S1 N2 113.06(9) . . ?
O3 S1 C4 107.73(9) . . ?
O4 S1 C4 106.95(9) . . ?
N2 S1 C4 101.80(8) . . ?
C7 N2 S1 115.97(13) . . ?
C7 N3 C9 121.13(16) . . ?
C7 N3 C10 120.03(17) . . ?
C9 N3 C10 118.82(17) . . ?
N3 C7 N2 122.79(17) . . ?
O2 N1 O1 123.26(19) . . ?
O2 N1 C1 118.50(18) . . ?
O1 N1 C1 118.24(19) . . ?
C1 C2 C3 118.89(17) . . ?
C6 C5 C4 119.51(18) . . ?
C6 C1 C2 122.24(18) . . ?
C6 C1 N1 118.42(18) . . ?
C2 C1 N1 119.34(17) . . ?
C5 C6 C1 118.94(18) . . ?
N3 C10 C11 112.6(2) . . ?
N3 C9 C8 113.3(2) . . ?
C3 C4 C5 121.02(17) . . ?
C3 C4 S1 119.87(14) . . ?
C5 C4 S1 119.01(14) . . ?
C2 C3 C4 119.36(18) . . ?

loop_
_geom_bond_atom_site_label_1
_geom_bond_atom_site_label_2
_geom_bond_distance
_geom_bond_site_symmetry_2
_geom_bond_publ_flag
S1 O3 1.4292(15) . ?
S1 O4 1.4377(15) . ?
S1 N2 1.6109(16) . ?
S1 C4 1.7749(19) . ?
N2 C7 1.317(2) . ?
N3 C7 1.305(2) . ?
N3 C9 1.457(3) . ?
N3 C10 1.468(3) . ?
O1 N1 1.214(2) . ?
O2 N1 1.212(3) . ?
N1 C1 1.469(3) . ?
C2 C1 1.379(3) . ?
C2 C3 1.379(3) . ?
C5 C6 1.375(3) . ?
C5 C4 1.388(3) . ?
C1 C6 1.377(3) . ?
C10 C11 1.489(4) . ?
C9 C8 1.488(4) . ?
C4 C3 1.386(3) . ?
